data_2232760
loop_
_publ_author_name
'Shahverdizadeh, Gholam Hossein'
'Tiekink, Edward R. T.'
'Mirtamizdoust, Babak'

_publ_section_title
;
 <i>catena</i>-Poly[[[bis(methanol-\k<i>O</i>)lead(II)]-\m-<i>N</i>'-[1-(pyridin-2-yl-\k<i>N</i>)ethylidene]isonicotinohydrazidato-\k^3^<i>N</i>',<i>O</i>:<i>N</i>^1^]
 perchlorate]
;
_journal_coeditor_code HG5133
_journal_issue 12
_journal_name_full 'Acta Crystallographica Section E'
_journal_page_first m1729
_journal_page_last m1730
_journal_paper_doi 10.1107/S1600536811046769
_journal_volume 67
_journal_year 2011
_chemical_formula_iupac '[Pb (C13 H11 N4 O) (C H4 O)2] Cl O4'
_chemical_formula_moiety 'C15 H19 N4 O3 Pb +, Cl O4 -'
_chemical_formula_sum 'C15 H19 Cl N4 O7 Pb'
_chemical_formula_weight 609.98
_chemical_name_systematic
;
<i>catena</i>-Poly[[[bis(methanol-\k<i>O</i>)lead(II)]-\m-
<i>N</i>'-[1-(pyridin-2-yl-\k<i>N</i>)ethylidene]isonicotinohydrazidato-
\k^3^<i>N</i>',<i>O</i>:<i>N</i>^1^] perchlorate]
;
_space_group_IT_number 14
_symmetry_cell_setting monoclinic
_symmetry_space_group_name_Hall '-P 2ybc'
_symmetry_space_group_name_H-M 'P 1 21/c 1'
_atom_sites_solution_hydrogens geom
_atom_sites_solution_primary direct
_atom_sites_solution_secondary difmap
_audit_creation_method SHELXL-97
_cell_angle_alpha 90.00
_cell_angle_beta 111.906(2)
_cell_angle_gamma 90.00
_cell_formula_units_Z 4
_cell_length_a 11.2122(14)
_cell_length_b 13.4644(17)
_cell_length_c 14.1451(18)
_cell_measurement_reflns_used 4546
_cell_measurement_temperature 173(2)
_cell_measurement_theta_max 25.04
_cell_measurement_theta_min 2.17
_cell_volume 1981.2(4)
_computing_cell_refinement 'SAINT (Bruker, 2007)'
_computing_data_collection 'SMART (Bruker, 2007)'
_computing_data_reduction 'SAINT (Bruker, 2007)'
_computing_molecular_graphics
;
ORTEP-3 (Farrugia, 1997) and DIAMOND (Brandenburg, 2006)
;
_computing_publication_material 'publCIF (Westrip, 2010)'
_computing_structure_refinement 'SHELXL97 (Sheldrick, 2008)'
_computing_structure_solution 'SHELXS97 (Sheldrick, 2008)'
_diffrn_ambient_temperature 173(2)
_diffrn_measured_fraction_theta_full 0.995
_diffrn_measured_fraction_theta_max 0.995
_diffrn_measurement_device_type 'Bruker SMART CCD area-detector'
_diffrn_measurement_method '\f and \w scans'
_diffrn_radiation_monochromator graphite
_diffrn_radiation_source 'fine-focus sealed tube'
_diffrn_radiation_type MoK\a
_diffrn_radiation_wavelength 0.71073
_diffrn_reflns_av_R_equivalents 0.0271
_diffrn_reflns_av_sigmaI/netI 0.0292
_diffrn_reflns_limit_h_max 8
_diffrn_reflns_limit_h_min -13
_diffrn_reflns_limit_k_max 15
_diffrn_reflns_limit_k_min -16
_diffrn_reflns_limit_l_max 16
_diffrn_reflns_limit_l_min -12
_diffrn_reflns_number 10367
_diffrn_reflns_theta_full 25.04
_diffrn_reflns_theta_max 25.04
_diffrn_reflns_theta_min 1.96
_exptl_absorpt_coefficient_mu 8.695
_exptl_absorpt_correction_T_max 0.1412
_exptl_absorpt_correction_T_min 0.1084
_exptl_absorpt_correction_type multi-scan
_exptl_absorpt_process_details '(SADABS; Sheldrick, 1996)'
_exptl_crystal_colour yellow
_exptl_crystal_density_diffrn 2.045
_exptl_crystal_density_method 'not measured'
_exptl_crystal_description prism
_exptl_crystal_F_000 1168
_exptl_crystal_size_max 0.46
_exptl_crystal_size_mid 0.43
_exptl_crystal_size_min 0.37
_refine_diff_density_max 0.966
_refine_diff_density_min -0.981
_refine_ls_extinction_method none
_refine_ls_goodness_of_fit_ref 1.053
_refine_ls_hydrogen_treatment constr
_refine_ls_matrix_type full
_refine_ls_number_parameters 255
_refine_ls_number_reflns 3492
_refine_ls_number_restraints 0
_refine_ls_restrained_S_all 1.053
_refine_ls_R_factor_all 0.0378
_refine_ls_R_factor_gt 0.0237
_refine_ls_shift/su_max 0.001
_refine_ls_shift/su_mean 0.000
_refine_ls_structure_factor_coef Fsqd
_refine_ls_weighting_details 'calc w=1/[\s^2^(Fo^2^)+(0.0282P)^2^+6.1832P] where P=(Fo^2^+2Fc^2^)/3'
_refine_ls_weighting_scheme calc
_refine_ls_wR_factor_gt 0.0591
_refine_ls_wR_factor_ref 0.0656
_reflns_number_gt 2641
_reflns_number_total 3492
_reflns_threshold_expression I>2\s(I)
_cod_data_source_file hg5133.cif
_cod_data_source_block I
_cod_original_sg_symbol_H-M 'P 21/c'
_cod_database_code 2232760
_cod_database_fobs_code 2232760

loop_
_symmetry_equiv_pos_as_xyz
'x, y, z'
'-x, y+1/2, -z+1/2'
'-x, -y, -z'
'x, -y-1/2, z-1/2'

loop_
_atom_site_type_symbol
_atom_site_label
_atom_site_fract_x
_atom_site_fract_y
_atom_site_fract_z
_atom_site_U_iso_or_equiv
_atom_site_adp_type
_atom_site_calc_flag
_atom_site_refinement_flags
_atom_site_occupancy
_atom_site_symmetry_multiplicity
Pb Pb 0.379666(16) 0.502370(14) 0.303341(13) 0.01308(8) Uani d . 1 1
Cl Cl1 -0.07646(14) 0.25586(11) 0.34029(12) 0.0297(3) Uani d . 1 1
O O1 0.3551(3) 0.3685(3) 0.4082(3) 0.0160(8) Uani d . 1 1
O O2 0.1391(4) 0.4209(3) 0.2361(3) 0.0304(10) Uani d . 1 1
H H2O 0.1367 0.3678 0.2666 0.037 Uiso calc R 1 1
O O3 0.2933(5) 0.5804(4) 0.0983(3) 0.0449(12) Uani d . 1 1
H H3O 0.2399 0.6262 0.0916 0.054 Uiso calc R 1 1
O O4 0.0480(5) 0.2805(5) 0.3505(4) 0.080(2) Uani d . 1 1
O O5 -0.0732(6) 0.2110(5) 0.4315(4) 0.081(2) Uani d . 1 1
O O6 -0.1531(6) 0.3419(5) 0.3194(5) 0.088(2) Uani d . 1 1
O O7 -0.1306(6) 0.1904(5) 0.2568(4) 0.076(2) Uani d . 1 1
N N1 0.6011(4) 0.5630(3) 0.2931(3) 0.0171(10) Uani d . 1 1
N N2 0.5835(4) 0.4394(3) 0.4342(3) 0.0138(9) Uani d . 1 1
N N3 0.5741(4) 0.3751(3) 0.5074(3) 0.0138(9) Uani d . 1 1
N N4 0.4129(4) 0.1305(3) 0.6945(3) 0.0168(10) Uani d . 1 1
C C1 0.7110(5) 0.5362(4) 0.3701(4) 0.0136(11) Uani d . 1 1
C C2 0.8302(5) 0.5696(4) 0.3747(5) 0.0255(13) Uani d . 1 1
H H2 0.9062 0.5498 0.4293 0.031 Uiso calc R 1 1
C C3 0.8377(6) 0.6317(5) 0.2996(5) 0.0313(15) Uani d . 1 1
H H3 0.9188 0.6541 0.3011 0.038 Uiso calc R 1 1
C C4 0.7259(6) 0.6607(4) 0.2223(5) 0.0285(14) Uani d . 1 1
H H4 0.7282 0.7047 0.1705 0.034 Uiso calc R 1 1
C C5 0.6108(5) 0.6249(4) 0.2216(4) 0.0205(12) Uani d . 1 1
H H5 0.5340 0.6448 0.1679 0.025 Uiso calc R 1 1
C C6 0.6980(5) 0.4684(4) 0.4476(4) 0.0147(11) Uani d . 1 1
C C7 0.8175(5) 0.4367(4) 0.5349(4) 0.0195(12) Uani d . 1 1
H H7A 0.7934 0.3963 0.5826 0.029 Uiso calc R 1 1
H H7B 0.8646 0.4956 0.5701 0.029 Uiso calc R 1 1
H H7C 0.8722 0.3975 0.5087 0.029 Uiso calc R 1 1
C C8 0.4546(5) 0.3432(4) 0.4834(4) 0.0125(11) Uani d . 1 1
C C9 0.4411(5) 0.2683(4) 0.5577(4) 0.0120(10) Uani d . 1 1
C C10 0.3203(5) 0.2332(4) 0.5473(4) 0.0163(11) Uani d . 1 1
H H10 0.2457 0.2561 0.4932 0.020 Uiso calc R 1 1
C C11 0.3101(5) 0.1652(4) 0.6160(4) 0.0182(12) Uani d . 1 1
H H11 0.2271 0.1414 0.6080 0.022 Uiso calc R 1 1
C C12 0.5287(5) 0.1646(4) 0.7041(4) 0.0174(12) Uani d . 1 1
H H12 0.6019 0.1410 0.7590 0.021 Uiso calc R 1 1
C C13 0.5467(5) 0.2326(4) 0.6377(4) 0.0148(11) Uani d . 1 1
H H13 0.6307 0.2546 0.6468 0.018 Uiso calc R 1 1
C C15 0.0171(6) 0.4465(6) 0.1622(6) 0.0463(19) Uani d . 1 1
H H15A -0.0462 0.3962 0.1617 0.069 Uiso calc R 1 1
H H15B 0.0228 0.4497 0.0948 0.069 Uiso calc R 1 1
H H15C -0.0094 0.5114 0.1791 0.069 Uiso calc R 1 1
C C16 0.3117(8) 0.5665(8) 0.0072(6) 0.065(3) Uani d . 1 1
H H16A 0.3963 0.5365 0.0213 0.098 Uiso calc R 1 1
H H16B 0.3071 0.6307 -0.0265 0.098 Uiso calc R 1 1
H H16C 0.2447 0.5224 -0.0373 0.098 Uiso calc R 1 1

loop_
_atom_site_aniso_label
_atom_site_aniso_U_11
_atom_site_aniso_U_22
_atom_site_aniso_U_33
_atom_site_aniso_U_12
_atom_site_aniso_U_13
_atom_site_aniso_U_23
Pb 0.01177(12) 0.01436(11) 0.01108(11) 0.00120(9) 0.00192(8) -0.00026(9)
Cl1 0.0206(7) 0.0349(8) 0.0335(8) -0.0006(7) 0.0101(6) -0.0074(7)
O1 0.013(2) 0.020(2) 0.0106(18) -0.0043(15) -0.0003(15) 0.0014(15)
O2 0.018(2) 0.037(2) 0.028(2) -0.0036(18) 0.0004(18) 0.002(2)
O3 0.046(3) 0.057(3) 0.035(3) 0.024(2) 0.018(2) 0.015(2)
O4 0.028(3) 0.143(6) 0.057(4) -0.022(3) 0.003(3) 0.039(4)
O5 0.099(5) 0.097(5) 0.048(4) -0.042(4) 0.031(3) 0.000(3)
O6 0.078(5) 0.084(5) 0.098(5) 0.040(4) 0.027(4) -0.015(4)
O7 0.078(4) 0.075(4) 0.050(4) 0.013(3) -0.006(3) -0.032(3)
N1 0.013(2) 0.021(2) 0.017(2) -0.0003(19) 0.0044(19) 0.0029(19)
N2 0.018(2) 0.011(2) 0.013(2) 0.0007(18) 0.0071(18) 0.0020(17)
N3 0.010(2) 0.019(2) 0.011(2) -0.0015(18) 0.0024(18) 0.0029(18)
N4 0.017(2) 0.017(2) 0.015(2) 0.0003(19) 0.0042(19) 0.0030(18)
C1 0.018(3) 0.009(2) 0.017(3) 0.000(2) 0.010(2) -0.003(2)
C2 0.014(3) 0.027(3) 0.033(3) 0.004(2) 0.006(3) 0.010(3)
C3 0.021(3) 0.033(4) 0.043(4) 0.000(3) 0.015(3) 0.017(3)
C4 0.036(4) 0.023(3) 0.030(4) 0.000(3) 0.016(3) 0.010(3)
C5 0.023(3) 0.020(3) 0.017(3) 0.000(2) 0.005(2) 0.005(2)
C6 0.013(3) 0.013(2) 0.017(3) 0.002(2) 0.004(2) -0.001(2)
C7 0.012(3) 0.026(3) 0.019(3) 0.003(2) 0.003(2) 0.006(2)
C8 0.013(3) 0.012(3) 0.012(3) 0.000(2) 0.003(2) -0.003(2)
C9 0.015(3) 0.012(2) 0.010(2) -0.002(2) 0.005(2) -0.003(2)
C10 0.013(3) 0.020(3) 0.011(3) -0.002(2) 0.000(2) 0.000(2)
C11 0.013(3) 0.020(3) 0.020(3) -0.005(2) 0.004(2) 0.000(2)
C12 0.016(3) 0.021(3) 0.014(3) 0.000(2) 0.003(2) 0.000(2)
C13 0.013(3) 0.014(3) 0.017(3) 0.000(2) 0.005(2) 0.001(2)
C15 0.024(4) 0.056(5) 0.044(4) 0.006(3) -0.004(3) -0.005(4)
C16 0.043(5) 0.116(8) 0.031(4) 0.004(5) 0.007(4) 0.005(5)

loop_
_atom_type_symbol
_atom_type_description
_atom_type_scat_dispersion_real
_atom_type_scat_dispersion_imag
_atom_type_scat_source
C C 0.0033 0.0016 'International Tables Vol C Tables 4.2.6.8 and 6.1.1.4'
H H 0.0000 0.0000 'International Tables Vol C Tables 4.2.6.8 and 6.1.1.4'
N N 0.0061 0.0033 'International Tables Vol C Tables 4.2.6.8 and 6.1.1.4'
O O 0.0106 0.0060 'International Tables Vol C Tables 4.2.6.8 and 6.1.1.4'
Cl Cl 0.1484 0.1585 'International Tables Vol C Tables 4.2.6.8 and 6.1.1.4'
Pb Pb -3.3944 10.1111 'International Tables Vol C Tables 4.2.6.8 and 6.1.1.4'

loop_
_geom_angle_atom_site_label_1
_geom_angle_atom_site_label_2
_geom_angle_atom_site_label_3
_geom_angle_site_symmetry_1
_geom_angle_site_symmetry_3
_geom_angle
O1 Pb N4 . 4_565 85.45(13)
O1 Pb N2 . . 64.74(12)
N4 Pb N2 4_565 . 84.66(14)
O1 Pb N1 . . 125.71(12)
N4 Pb N1 4_565 . 80.14(14)
N2 Pb N1 . . 61.99(13)
O1 Pb O2 . . 65.79(12)
N4 Pb O2 4_565 . 81.46(14)
N2 Pb O2 . . 129.38(13)
N1 Pb O2 . . 157.14(13)
O1 Pb O3 . . 144.62(13)
N4 Pb O3 4_565 . 73.20(14)
N2 Pb O3 . . 137.72(13)
N1 Pb O3 . . 78.73(13)
O2 Pb O3 . . 83.06(14)
O4 Cl1 O6 . . 109.6(5)
O4 Cl1 O5 . . 108.9(4)
O6 Cl1 O5 . . 110.5(4)
O4 Cl1 O7 . . 109.7(4)
O6 Cl1 O7 . . 107.4(4)
O5 Cl1 O7 . . 110.6(4)
C8 O1 Pb . . 116.7(3)
C15 O2 Pb . . 135.5(4)
C15 O2 H2O . . 112.3
Pb O2 H2O . . 112.3
C16 O3 Pb . . 140.3(5)
C16 O3 H3O . . 109.8
Pb O3 H3O . . 109.8
C5 N1 C1 . . 117.8(5)
C5 N1 Pb . . 124.6(3)
C1 N1 Pb . . 117.4(3)
C6 N2 N3 . . 115.5(4)
C6 N2 Pb . . 126.5(3)
N3 N2 Pb . . 117.6(3)
C8 N3 N2 . . 111.3(4)
C12 N4 C11 . . 117.6(4)
C12 N4 Pb . 4_566 123.4(3)
C11 N4 Pb . 4_566 118.7(3)
N1 C1 C2 . . 121.5(5)
N1 C1 C6 . . 116.8(5)
C2 C1 C6 . . 121.7(5)
C3 C2 C1 . . 119.6(5)
C3 C2 H2 . . 120.2
C1 C2 H2 . . 120.2
C4 C3 C2 . . 119.0(6)
C4 C3 H3 . . 120.5
C2 C3 H3 . . 120.5
C5 C4 C3 . . 118.7(5)
C5 C4 H4 . . 120.7
C3 C4 H4 . . 120.7
N1 C5 C4 . . 123.4(5)
N1 C5 H5 . . 118.3
C4 C5 H5 . . 118.3
N2 C6 C1 . . 116.6(5)
N2 C6 C7 . . 124.6(5)
C1 C6 C7 . . 118.8(5)
C6 C7 H7A . . 109.5
C6 C7 H7B . . 109.5
H7A C7 H7B . . 109.5
C6 C7 H7C . . 109.5
H7A C7 H7C . . 109.5
H7B C7 H7C . . 109.5
O1 C8 N3 . . 128.2(5)
O1 C8 C9 . . 118.6(5)
N3 C8 C9 . . 113.2(4)
C13 C9 C10 . . 118.1(5)
C13 C9 C8 . . 121.7(5)
C10 C9 C8 . . 120.2(5)
C11 C10 C9 . . 119.2(5)
C11 C10 H10 . . 120.4
C9 C10 H10 . . 120.4
N4 C11 C10 . . 122.8(5)
N4 C11 H11 . . 118.6
C10 C11 H11 . . 118.6
N4 C12 C13 . . 122.9(5)
N4 C12 H12 . . 118.6
C13 C12 H12 . . 118.6
C12 C13 C9 . . 119.3(5)
C12 C13 H13 . . 120.3
C9 C13 H13 . . 120.3
O2 C15 H15A . . 109.5
O2 C15 H15B . . 109.5
H15A C15 H15B . . 109.5
O2 C15 H15C . . 109.5
H15A C15 H15C . . 109.5
H15B C15 H15C . . 109.5
O3 C16 H16A . . 109.5
O3 C16 H16B . . 109.5
H16A C16 H16B . . 109.5
O3 C16 H16C . . 109.5
H16A C16 H16C . . 109.5
H16B C16 H16C . . 109.5

loop_
_geom_bond_atom_site_label_1
_geom_bond_atom_site_label_2
_geom_bond_site_symmetry_2
_geom_bond_distance
_geom_bond_publ_flag
Pb O1 . 2.415(3) y
Pb O2 . 2.733(4) y
Pb O3 . 2.891(4) y
Pb N1 . 2.669(4) y
Pb N2 . 2.493(4) y
Pb N4 4_565 2.477(4) y
Cl1 O4 . 1.389(5) ?
Cl1 O6 . 1.406(6) ?
Cl1 O5 . 1.412(6) ?
Cl1 O7 . 1.417(5) ?
O1 C8 . 1.268(6) ?
O2 C15 . 1.420(7) ?
O2 H2O . 0.8400 ?
O3 C16 . 1.392(9) ?
O3 H3O . 0.8400 ?
N1 C5 . 1.345(7) ?
N1 C1 . 1.354(7) ?
N2 C6 . 1.286(7) ?
N2 N3 . 1.384(6) ?
N3 C8 . 1.325(7) ?
N4 C12 . 1.335(7) ?
N4 C11 . 1.351(7) ?
N4 Pb 4_566 2.477(4) ?
C1 C2 . 1.389(7) ?
C1 C6 . 1.475(8) ?
C2 C3 . 1.379(8) ?
C2 H2 . 0.9500 ?
C3 C4 . 1.378(8) ?
C3 H3 . 0.9500 ?
C4 C5 . 1.374(8) ?
C4 H4 . 0.9500 ?
C5 H5 . 0.9500 ?
C6 C7 . 1.505(7) ?
C7 H7A . 0.9800 ?
C7 H7B . 0.9800 ?
C7 H7C . 0.9800 ?
C8 C9 . 1.505(7) ?
C9 C13 . 1.384(7) ?
C9 C10 . 1.389(7) ?
C10 C11 . 1.371(7) ?
C10 H10 . 0.9500 ?
C11 H11 . 0.9500 ?
C12 C13 . 1.379(7) ?
C12 H12 . 0.9500 ?
C13 H13 . 0.9500 ?
C15 H15A . 0.9800 ?
C15 H15B . 0.9800 ?
C15 H15C . 0.9800 ?
C16 H16A . 0.9800 ?
C16 H16B . 0.9800 ?
C16 H16C . 0.9800 ?

loop_
_geom_hbond_atom_site_label_D
_geom_hbond_atom_site_label_H
_geom_hbond_atom_site_label_A
_geom_hbond_site_symmetry_A
_geom_hbond_distance_DH
_geom_hbond_distance_HA
_geom_hbond_distance_DA
_geom_hbond_angle_DHA
O2 H2o O4 . 0.84 2.16 2.909(7) 149
O3 H3o O5 2 0.84 2.11 2.930(7) 166

loop_
_geom_torsion_atom_site_label_1
_geom_torsion_atom_site_label_2
_geom_torsion_atom_site_label_3
_geom_torsion_atom_site_label_4
_geom_torsion_site_symmetry_1
_geom_torsion
N4 Pb O1 C8 4_565 94.7(4)
N2 Pb O1 C8 . 8.5(3)
N1 Pb O1 C8 . 20.3(4)
O2 Pb O1 C8 . 177.4(4)
O3 Pb O1 C8 . 147.0(3)
O1 Pb O2 C15 . 168.6(6)
N4 Pb O2 C15 4_565 -102.5(6)
N2 Pb O2 C15 . -178.4(5)
N1 Pb O2 C15 . -65.8(7)
O3 Pb O2 C15 . -28.6(6)
O1 Pb O3 C16 . -79.2(8)
N4 Pb O3 C16 4_565 -23.8(8)
N2 Pb O3 C16 . 37.7(9)
N1 Pb O3 C16 . 59.1(8)
O2 Pb O3 C16 . -107.0(8)
O1 Pb N1 C5 . 167.4(4)
N4 Pb N1 C5 4_565 90.3(4)
N2 Pb N1 C5 . 179.5(5)
O2 Pb N1 C5 . 53.5(6)
O3 Pb N1 C5 . 15.6(4)
O1 Pb N1 C1 . -18.5(4)
N4 Pb N1 C1 4_565 -95.5(4)
N2 Pb N1 C1 . -6.3(3)
O2 Pb N1 C1 . -132.3(4)
O3 Pb N1 C1 . -170.2(4)
O1 Pb N2 C6 . 177.0(5)
N4 Pb N2 C6 4_565 89.5(4)
N1 Pb N2 C6 . 7.8(4)
O2 Pb N2 C6 . 163.8(4)
O3 Pb N2 C6 . 31.8(5)
O1 Pb N2 N3 . -10.8(3)
N4 Pb N2 N3 4_565 -98.3(3)
N1 Pb N2 N3 . -180.0(4)
O2 Pb N2 N3 . -24.0(4)
O3 Pb N2 N3 . -156.0(3)
C6 N2 N3 C8 . -175.1(4)
Pb N2 N3 C8 . 11.8(5)
C5 N1 C1 C2 . -1.2(8)
Pb N1 C1 C2 . -175.8(4)
C5 N1 C1 C6 . -180.0(5)
Pb N1 C1 C6 . 5.4(6)
N1 C1 C2 C3 . 0.2(9)
C6 C1 C2 C3 . 178.9(5)
C1 C2 C3 C4 . 1.2(9)
C2 C3 C4 C5 . -1.4(10)
C1 N1 C5 C4 . 0.9(8)
Pb N1 C5 C4 . 175.1(4)
C3 C4 C5 N1 . 0.4(9)
N3 N2 C6 C1 . 179.5(4)
Pb N2 C6 C1 . -8.2(6)
N3 N2 C6 C7 . 0.4(7)
Pb N2 C6 C7 . 172.8(4)
N1 C1 C6 N2 . 1.1(7)
C2 C1 C6 N2 . -177.7(5)
N1 C1 C6 C7 . -179.8(5)
C2 C1 C6 C7 . 1.4(8)
Pb O1 C8 N3 . -6.4(7)
Pb O1 C8 C9 . 173.2(3)
N2 N3 C8 O1 . -3.9(7)
N2 N3 C8 C9 . 176.6(4)
O1 C8 C9 C13 . 175.8(5)
N3 C8 C9 C13 . -4.6(7)
O1 C8 C9 C10 . -4.4(7)
N3 C8 C9 C10 . 175.2(5)
C13 C9 C10 C11 . 0.0(7)
C8 C9 C10 C11 . -179.8(5)
C12 N4 C11 C10 . -0.3(8)
Pb N4 C11 C10 4_566 -175.1(4)
C9 C10 C11 N4 . 0.4(8)
C11 N4 C12 C13 . -0.1(8)
Pb N4 C12 C13 4_566 174.4(4)
N4 C12 C13 C9 . 0.4(8)
C10 C9 C13 C12 . -0.4(7)
C8 C9 C13 C12 . 179.4(5)
